data_1543972
loop_
_publ_author_name
'Hai-Juan Du'
'Li-Wei Mi'
'Zhong-Cheng Yue'
'Yun-Yin Niu'
'Hong-Wei Hou'

_publ_section_title
;
 Templated fabrication, isomer recognition of series of
 1,1'-(alkane-1,omega-diyl)-bis(3-methylimidazolium)-induced
 polyoxometalates (omega = 1-11)
;
_journal_name_full 'Inorganica Chimica Acta'
_journal_page_first 418
_journal_page_last 426
_journal_paper_doi 10.1016/j.ica.2013.09.050
_journal_volume 409B
_journal_year 2014
_chemical_formula_moiety
;
2(C15 H26 N4), 2(C7.5 H6 N2), 4(Mo4 O13), 4(O0.5)
;
_chemical_formula_sum 'C45 H90 Mo16 N12 O54'
_chemical_formula_weight 3198.33
_space_group_crystal_system triclinic
_space_group_IT_number 2
_space_group_name_Hall '-P 1'
_space_group_name_H-M_alt 'P -1'
_symmetry_space_group_name_Hall '-P 1'
_symmetry_space_group_name_H-M 'P -1'
_atom_sites_solution_hydrogens geom
_atom_sites_solution_primary direct
_atom_sites_solution_secondary difmap
_cell_angle_alpha 92.188(12)
_cell_angle_beta 98.683(8)
_cell_angle_gamma 112.18(2)
_cell_formula_units_Z 1
_cell_length_a 10.1362(13)
_cell_length_b 12.646(4)
_cell_length_c 19.1345(12)
_cell_measurement_reflns_used 8324
_cell_measurement_temperature 291(2)
_cell_measurement_theta_max 29.1133
_cell_measurement_theta_min 2.9235
_cell_volume 2233.0(8)
_computing_cell_refinement
;
CrysAlisPro, Agilent Technologies,
Version 1.171.35.11 (release 16-05-2011 CrysAlis171 .NET)
(compiled May 16 2011,17:55:39)
;
_computing_data_collection
;
CrysAlisPro, Agilent Technologies,
Version 1.171.35.11 (release 16-05-2011 CrysAlis171 .NET)
(compiled May 16 2011,17:55:39)
;
_computing_data_reduction
;
CrysAlisPro, Agilent Technologies,
Version 1.171.35.11 (release 16-05-2011 CrysAlis171 .NET)
(compiled May 16 2011,17:55:39)
;
_computing_molecular_graphics
;
OLEX2: a complete structure solution, refinement and analysis program. 
Dolomanov et al., J. Appl. Cryst. (2009). 42, 339-341
;
_computing_publication_material
;
OLEX2: a complete structure solution, refinement and analysis program. 
Dolomanov et al., J. Appl. Cryst. (2009). 42, 339-341
;
_computing_structure_refinement 'SHELXL-97 (Sheldrick, 1997)'
_computing_structure_solution 'SHELXS-97 (Sheldrick, 1990)'
_diffrn_ambient_temperature 291.0
_diffrn_detector_area_resol_mean 16.2312
_diffrn_measured_fraction_theta_full 0.837
_diffrn_measured_fraction_theta_max 0.837
_diffrn_measurement_details
;
1 omega  -73.00  -25.00   1.0000   16.0000
omega____ theta____ kappa____ phi______ frames
-      -17.1323  124.0000 -140.0000 48

2 omega  -67.00   -1.00   1.0000   16.0000
omega____ theta____ kappa____ phi______ frames
-      -17.1323  -77.0000    0.0000 66

3 omega  -73.00  -24.00   1.0000   16.0000
omega____ theta____ kappa____ phi______ frames
-      -17.1323  124.0000   39.0000 49

4 omega    4.00   36.00   1.0000   16.0000
omega____ theta____ kappa____ phi______ frames
-       19.6323   77.0000 -180.0000 32

5 omega  -49.00   17.00   1.0000   16.0000
omega____ theta____ kappa____ phi______ frames
-       19.6323  -37.0000 -180.0000 66

6 omega  -50.00   92.00   1.0000   16.0000
omega____ theta____ kappa____ phi______ frames
-       19.6323    0.0000 -150.0000 142

7 omega   -6.00   30.00   1.0000   16.0000
omega____ theta____ kappa____ phi______ frames
-       19.6323   37.0000  -60.0000 36
;
_diffrn_measurement_device_type 'Xcalibur, Eos, Gemini'
_diffrn_measurement_method '\w scans'
_diffrn_orient_matrix_UB_11 0.0185705
_diffrn_orient_matrix_UB_12 0.0080186
_diffrn_orient_matrix_UB_13 0.0376654
_diffrn_orient_matrix_UB_21 0.0297703
_diffrn_orient_matrix_UB_22 0.0604722
_diffrn_orient_matrix_UB_23 -0.000993
_diffrn_orient_matrix_UB_31 -0.0685115
_diffrn_orient_matrix_UB_32 0.0018302
_diffrn_orient_matrix_UB_33 0.0021411
_diffrn_radiation_monochromator graphite
_diffrn_radiation_source 'fine-focus sealed tube'
_diffrn_radiation_type 'Mo K\a'
_diffrn_radiation_wavelength 0.7107
_diffrn_reflns_av_R_equivalents 0.0342
_diffrn_reflns_av_sigmaI/netI 0.0527
_diffrn_reflns_limit_h_max 13
_diffrn_reflns_limit_h_min -12
_diffrn_reflns_limit_k_max 15
_diffrn_reflns_limit_k_min -16
_diffrn_reflns_limit_l_max 24
_diffrn_reflns_limit_l_min -24
_diffrn_reflns_number 19732
_diffrn_reflns_theta_full 29.16
_diffrn_reflns_theta_max 29.16
_diffrn_reflns_theta_min 2.92
_exptl_absorpt_coefficient_mu 2.265
_exptl_absorpt_correction_T_max 1.0
_exptl_absorpt_correction_T_min 0.85733
_exptl_absorpt_correction_type multi-scan
_exptl_absorpt_process_details
;
CrysAlisPro, Agilent Technologies,
Version 1.171.35.11 (release 16-05-2011 CrysAlis171 .NET)
(compiled May 16 2011,17:55:39)
Empirical absorption correction using spherical harmonics,
implemented in SCALE3 ABSPACK scaling algorithm.
;
_exptl_crystal_density_diffrn 2.379
_exptl_crystal_density_method 'not measured'
_exptl_crystal_F_000 1548
_exptl_crystal_size_max 0.20
_exptl_crystal_size_mid 0.18
_exptl_crystal_size_min 0.16
_refine_diff_density_max 1.180
_refine_diff_density_min -1.060
_refine_diff_density_rms 0.157
_refine_ls_extinction_method none
_refine_ls_goodness_of_fit_ref 1.062
_refine_ls_hydrogen_treatment constr
_refine_ls_matrix_type full
_refine_ls_number_parameters 573
_refine_ls_number_reflns 10078
_refine_ls_number_restraints 6
_refine_ls_restrained_S_all 1.086
_refine_ls_R_factor_all 0.0512
_refine_ls_R_factor_gt 0.0369
_refine_ls_shift/su_max 0.001
_refine_ls_shift/su_mean 0.000
_refine_ls_structure_factor_coef Fsqd
_refine_ls_weighting_details
;
calc w=1/[\s^2^(Fo^2^)+(0.0316P)^2^+0.4741P] where P=(Fo^2^+2Fc^2^)/3
;
_refine_ls_weighting_scheme calc
_refine_ls_wR_factor_gt 0.0807
_refine_ls_wR_factor_ref 0.0879
_reflns_number_gt 8053
_reflns_number_total 10078
_reflns_threshold_expression >2sigma(I)
_cod_data_source_file ICA-2014-409B-418-426-7.cif
_cod_data_source_block 7
_cod_depositor_comments
;
The following automatic conversions were performed:

'_journal_paper_doi' value
'http://dx.doi.org/10.1016/j.ica.2013.09.050' was changed to
'10.1016/j.ica.2013.09.050'.

Automatic conversion script
Id: cif_fix_values 6433 2018-09-21 13:16:33Z andrius 
;
_cod_original_cell_volume 2232.9(8)
_cod_database_code 1543972

loop_
_space_group_symop_id
_space_group_symop_operation_xyz
1 'x, y, z'
2 '-x, -y, -z'

loop_
_atom_site_label
_atom_site_type_symbol
_atom_site_fract_x
_atom_site_fract_y
_atom_site_fract_z
_atom_site_U_iso_or_equiv
_atom_site_adp_type
_atom_site_occupancy
_atom_site_symmetry_multiplicity
_atom_site_calc_flag
_atom_site_refinement_flags
_atom_site_disorder_assembly
_atom_site_disorder_group
Mo1 Mo 0.77576(4) 0.37607(4) 0.63174(2) 0.02531(10) Uani 1 1 d . . .
Mo2 Mo 0.94136(4) 0.64365(4) 0.60126(2) 0.02320(10) Uani 1 1 d . . .
Mo3 Mo 1.25630(4) 0.70913(4) 0.53514(2) 0.02471(10) Uani 1 1 d . . .
Mo4 Mo 1.09652(4) 0.44548(3) 0.56460(2) 0.02056(9) Uani 1 1 d . . .
Mo5 Mo 1.18677(4) 1.06249(4) 0.85048(2) 0.02965(11) Uani 1 1 d . . .
Mo6 Mo 1.04167(4) 0.82271(4) 0.91841(2) 0.02731(10) Uani 1 1 d . . .
Mo7 Mo 0.89186(4) 1.03188(4) 0.92888(2) 0.02217(10) Uani 1 1 d . . .
Mo8 Mo 0.74735(4) 0.79136(4) 0.99439(2) 0.02442(10) Uani 1 1 d . . .
O1 O 0.7440(3) 0.2537(3) 0.56025(17) 0.0292(7) Uani 1 1 d . . .
O2 O 0.7582(3) 0.3092(3) 0.70680(19) 0.0407(9) Uani 1 1 d . . .
O3 O 0.6160(3) 0.3936(3) 0.60836(17) 0.0332(8) Uani 1 1 d . . .
O4 O 1.0034(3) 0.3822(3) 0.63215(16) 0.0273(7) Uani 1 1 d . . .
O5 O 0.8982(3) 0.5339(3) 0.66766(16) 0.0285(7) Uani 1 1 d . . .
O6 O 0.7784(3) 0.6552(3) 0.57709(17) 0.0330(8) Uani 1 1 d . . .
O7 O 1.0462(3) 0.7651(3) 0.65513(18) 0.0349(8) Uani 1 1 d . . .
O8 O 1.1480(3) 0.6040(3) 0.60176(15) 0.0235(7) Uani 1 1 d . . .
O9 O 1.0097(3) 0.6821(3) 0.50917(15) 0.0236(7) Uani 1 1 d . . .
O10 O 1.2904(3) 0.8391(3) 0.57781(19) 0.0392(9) Uani 1 1 d . . .
O11 O 1.4138(3) 0.6878(3) 0.55387(18) 0.0371(9) Uani 1 1 d . . .
O12 O 1.1254(3) 0.5298(3) 0.47022(15) 0.0223(7) Uani 1 1 d . . .
O13 O 1.2594(3) 0.4333(3) 0.58305(17) 0.0296(8) Uani 1 1 d . . .
O14 O 1.2342(3) 1.2081(3) 0.90548(17) 0.0314(8) Uani 1 1 d . . .
O15 O 1.1858(4) 1.1013(4) 0.76629(18) 0.0457(10) Uani 1 1 d . . .
O16 O 1.3507(3) 1.0531(3) 0.87513(18) 0.0394(9) Uani 1 1 d . . .
O17 O 0.9647(3) 1.0658(3) 0.85131(16) 0.0298(8) Uani 1 1 d . . .
O18 O 1.1140(3) 1.0143(3) 0.96438(15) 0.0236(7) Uani 1 1 d . . .
O19 O 1.0663(3) 0.9019(3) 0.83637(17) 0.0342(8) Uani 1 1 d . . .
O20 O 1.2098(3) 0.8223(3) 0.94442(19) 0.0378(9) Uani 1 1 d . . .
O21 O 0.9370(4) 0.6859(3) 0.8816(2) 0.0436(10) Uani 1 1 d . . .
O22 O 0.8367(3) 0.8657(3) 0.91313(15) 0.0242(7) Uani 1 1 d . . .
O23 O 0.9897(3) 0.8201(3) 1.01537(16) 0.0252(7) Uani 1 1 d . . .
O24 O 0.6987(3) 0.6504(3) 0.96681(19) 0.0382(9) Uani 1 1 d . . .
O25 O 0.5909(3) 0.8143(3) 0.97338(18) 0.0336(8) Uani 1 1 d . . .
O26 O 0.7280(3) 1.0421(3) 0.91236(17) 0.0333(8) Uani 1 1 d . . .
O27 O 0.5000 1.0000 1.0000 0.0525(16) Uani 1 2 d S . .
O28 O 0.5000 0.5000 0.5000 0.0490(15) Uani 1 2 d S . .
N1 N -0.2329(5) -0.0952(4) 0.4179(3) 0.0424(11) Uani 1 1 d . . .
N2 N -0.0198(5) -0.0280(4) 0.3915(3) 0.0423(11) Uani 1 1 d . . .
N3 N 0.7257(4) 0.3649(4) 0.1831(2) 0.0380(11) Uani 1 1 d . . .
N4 N 0.8237(4) 0.5497(4) 0.1850(2) 0.0429(12) Uani 1 1 d . . .
C1 C -0.1616(7) -0.1603(5) 0.4470(3) 0.0538(16) Uani 1 1 d . . .
H1 H -0.1980 -0.2212 0.4738 0.065 Uiso 1 1 calc R . .
C2 C -0.0292(7) -0.1198(6) 0.4295(3) 0.0574(17) Uani 1 1 d . . .
H2 H 0.0425 -0.1485 0.4410 0.069 Uiso 1 1 calc R . .
C3 C -0.1440(5) -0.0151(5) 0.3855(3) 0.0403(13) Uani 1 1 d . . .
H3 H -0.1657 0.0412 0.3623 0.048 Uiso 1 1 calc R . .
C4 C 0.1083(7) 0.0460(6) 0.3622(4) 0.068(2) Uani 1 1 d . . .
H4A H 0.0765 0.0856 0.3251 0.081 Uiso 1 1 calc R . .
H4B H 0.1746 0.1036 0.3997 0.081 Uiso 1 1 calc R . .
C5 C 0.1852(6) -0.0164(6) 0.3335(4) 0.0565(17) Uani 1 1 d . . .
H5A H 0.1218 -0.0692 0.2932 0.068 Uiso 1 1 calc R . .
H5B H 0.2095 -0.0615 0.3693 0.068 Uiso 1 1 calc R . .
C6 C 0.3259(6) 0.0628(6) 0.3094(4) 0.069(2) Uani 1 1 d . . .
H6A H 0.3045 0.1179 0.2807 0.083 Uiso 1 1 calc R . .
H6B H 0.3961 0.1055 0.3511 0.083 Uiso 1 1 calc R . .
C7 C 0.3896(6) 0.0031(6) 0.2693(3) 0.0595(17) Uani 1 1 d . . .
H7A H 0.3223 -0.0335 0.2255 0.071 Uiso 1 1 calc R . .
H7B H 0.4012 -0.0573 0.2962 0.071 Uiso 1 1 calc R . .
C8 C 0.5352(6) 0.0757(5) 0.2505(3) 0.0488(15) Uani 1 1 d . . .
H8B H 0.6094 0.0854 0.2915 0.059 Uiso 1 1 calc R . .
H8A H 0.5525 0.0323 0.2125 0.059 Uiso 1 1 calc R . .
C9 C 0.5564(6) 0.1925(5) 0.2279(3) 0.0533(16) Uani 1 1 d . . .
H9B H 0.5554 0.2415 0.2679 0.064 Uiso 1 1 calc R . .
H9A H 0.4765 0.1859 0.1906 0.064 Uiso 1 1 calc R . .
C10 C 0.6977(5) 0.2475(5) 0.2010(3) 0.0454(14) Uani 1 1 d . . .
H10B H 0.7767 0.2489 0.2371 0.054 Uiso 1 1 calc R . .
H10A H 0.6957 0.2008 0.1591 0.054 Uiso 1 1 calc R . .
C11 C 0.6432(6) 0.3970(6) 0.1310(3) 0.0546(17) Uani 1 1 d . . .
H11 H 0.5599 0.3480 0.1006 0.065 Uiso 1 1 calc R . .
C12 C 0.7033(6) 0.5094(6) 0.1319(3) 0.0556(17) Uani 1 1 d . . .
H12 H 0.6702 0.5539 0.1020 0.067 Uiso 1 1 calc R . .
C13 C 0.8338(5) 0.4599(5) 0.2141(3) 0.0428(14) Uani 1 1 d . . .
H13 H 0.9065 0.4628 0.2511 0.051 Uiso 1 1 calc R . .
C14 C 0.9201(6) 0.6718(6) 0.2059(4) 0.067(2) Uani 1 1 d . . .
H14C H 0.9958 0.6770 0.2443 0.100 Uiso 1 1 calc R . .
H14A H 0.8650 0.7130 0.2208 0.100 Uiso 1 1 calc R . .
H14B H 0.9619 0.7045 0.1660 0.100 Uiso 1 1 calc R . .
C15 C -0.3822(6) -0.1116(6) 0.4225(4) 0.080(2) Uani 1 1 d . . .
H15A H -0.4070 -0.0551 0.3978 0.120 Uiso 1 1 calc R . .
H15C H -0.3907 -0.1033 0.4715 0.120 Uiso 1 1 calc R . .
H15B H -0.4466 -0.1870 0.4013 0.120 Uiso 1 1 calc R . .
C16 C 0.4784(7) 0.3960(9) 0.7375(4) 0.081(3) Uani 1 1 d . . .
H16 H 0.4121 0.3845 0.6958 0.097 Uiso 1 1 calc R . .
C17 C 0.4825(7) 0.3198(9) 0.7788(4) 0.095(3) Uani 1 1 d . A .
H17 H 0.4168 0.2439 0.7727 0.114 Uiso 1 1 calc R . .
C18 C 0.6601(7) 0.4759(7) 0.8236(4) 0.067(2) Uani 1 1 d . A .
H18 H 0.7415 0.5299 0.8528 0.080 Uiso 1 1 calc R . .
C23 C 0.6293(9) 0.6054(8) 0.7368(4) 0.096(3) Uani 1 1 d . . .
H23C H 0.7117 0.6613 0.7678 0.144 Uiso 1 1 calc R . .
H23B H 0.5499 0.6299 0.7325 0.144 Uiso 1 1 calc R . .
H23A H 0.6534 0.5976 0.6908 0.144 Uiso 1 1 calc R . .
C19 C 0.684(3) 0.283(2) 0.8857(12) 0.069(8) Uiso 0.320(16) 1 d PD A 1
C20 C 0.7260(19) 0.3661(19) 0.9494(12) 0.073(9) Uiso 0.320(16) 1 d PD A 1
C21 C 0.8931(18) 0.4131(19) 0.9435(11) 0.055(6) Uiso 0.320(16) 1 d PD . 1
C19A C 0.6395(15) 0.3097(14) 0.8932(8) 0.100(5) Uiso 0.680(16) 1 d PD A 2
C20A C 0.8172(15) 0.3500(13) 0.9087(8) 0.111(6) Uiso 0.680(16) 1 d PD A 2
C21A C 0.8806(11) 0.4397(10) 0.9701(7) 0.066(4) Uiso 0.680(16) 1 d PD . 2
N6 N 0.5891(6) 0.4974(6) 0.7656(3) 0.0629(16) Uani 1 1 d . . .
N5 N 0.5985(6) 0.3668(6) 0.8337(3) 0.080(2) Uani 1 1 d . . .
C22 C 0.9551(14) 0.4997(14) 1.0178(8) 0.077(4) Uiso 0.50 1 d PD . .

loop_
_atom_site_aniso_label
_atom_site_aniso_U_11
_atom_site_aniso_U_22
_atom_site_aniso_U_33
_atom_site_aniso_U_23
_atom_site_aniso_U_13
_atom_site_aniso_U_12
Mo1 0.02256(19) 0.0292(2) 0.0267(2) 0.00756(17) 0.00732(16) 0.01127(17)
Mo2 0.02324(19) 0.0238(2) 0.0253(2) 0.00193(16) 0.00512(15) 0.01189(17)
Mo3 0.01920(18) 0.0231(2) 0.0291(2) 0.00075(17) 0.00306(15) 0.00585(16)
Mo4 0.01848(18) 0.0234(2) 0.0221(2) 0.00387(15) 0.00179(14) 0.01113(16)
Mo5 0.0251(2) 0.0378(3) 0.0250(2) 0.00315(18) 0.00728(16) 0.01005(19)
Mo6 0.0243(2) 0.0264(2) 0.0317(2) -0.00265(17) 0.00671(16) 0.01020(17)
Mo7 0.01770(18) 0.0268(2) 0.0218(2) 0.00271(16) 0.00002(14) 0.00966(16)
Mo8 0.01858(18) 0.0234(2) 0.0284(2) 0.00113(16) 0.00250(15) 0.00576(16)
O1 0.0267(16) 0.0260(19) 0.034(2) 0.0073(14) 0.0084(13) 0.0080(14)
O2 0.0407(19) 0.047(3) 0.040(2) 0.0173(18) 0.0149(16) 0.0184(18)
O3 0.0259(16) 0.039(2) 0.037(2) 0.0052(16) 0.0058(14) 0.0144(16)
O4 0.0259(15) 0.033(2) 0.0254(18) 0.0083(14) 0.0052(13) 0.0138(15)
O5 0.0273(16) 0.034(2) 0.0243(18) 0.0005(14) 0.0054(13) 0.0115(15)
O6 0.0294(17) 0.039(2) 0.037(2) 0.0062(16) 0.0074(14) 0.0191(16)
O7 0.0370(18) 0.033(2) 0.036(2) -0.0025(16) 0.0064(15) 0.0148(16)
O8 0.0212(14) 0.0262(18) 0.0226(17) -0.0007(13) -0.0007(12) 0.0105(13)
O9 0.0238(15) 0.0233(18) 0.0260(17) 0.0032(13) 0.0041(12) 0.0118(13)
O10 0.0362(18) 0.027(2) 0.047(2) -0.0063(17) 0.0044(16) 0.0063(16)
O11 0.0242(16) 0.040(2) 0.045(2) 0.0047(17) 0.0046(15) 0.0112(16)
O12 0.0217(14) 0.0224(18) 0.0228(17) 0.0038(13) 0.0012(12) 0.0093(13)
O13 0.0251(16) 0.035(2) 0.0322(19) 0.0045(15) 0.0011(13) 0.0163(15)
O14 0.0276(16) 0.033(2) 0.0327(19) 0.0108(15) 0.0099(14) 0.0081(15)
O15 0.046(2) 0.057(3) 0.027(2) 0.0093(18) 0.0093(16) 0.0107(19)
O16 0.0274(17) 0.050(3) 0.043(2) -0.0006(18) 0.0106(15) 0.0164(17)
O17 0.0240(15) 0.040(2) 0.0250(18) 0.0066(15) 0.0032(13) 0.0120(15)
O18 0.0218(14) 0.0273(19) 0.0212(17) 0.0006(13) 0.0017(12) 0.0099(13)
O19 0.0340(17) 0.036(2) 0.0286(19) -0.0052(15) 0.0062(14) 0.0098(16)
O20 0.0324(18) 0.042(2) 0.044(2) 0.0001(17) 0.0097(15) 0.0194(17)
O21 0.042(2) 0.033(2) 0.052(2) -0.0075(18) 0.0103(17) 0.0114(17)
O22 0.0215(14) 0.0280(19) 0.0199(16) -0.0030(13) 0.0006(12) 0.0078(13)
O23 0.0234(15) 0.0259(19) 0.0287(18) 0.0051(14) 0.0062(13) 0.0116(14)
O24 0.0343(18) 0.031(2) 0.049(2) 0.0011(17) 0.0081(16) 0.0119(16)
O25 0.0246(16) 0.034(2) 0.041(2) 0.0014(16) 0.0058(14) 0.0109(15)
O26 0.0209(15) 0.042(2) 0.038(2) 0.0063(16) 0.0019(14) 0.0141(15)
O27 0.036(3) 0.058(4) 0.060(4) 0.001(3) 0.003(3) 0.018(3)
O28 0.033(3) 0.059(4) 0.057(4) 0.013(3) 0.004(2) 0.020(3)
N1 0.041(2) 0.030(3) 0.055(3) 0.007(2) 0.015(2) 0.010(2)
N2 0.045(3) 0.030(3) 0.058(3) 0.008(2) 0.020(2) 0.016(2)
N3 0.031(2) 0.045(3) 0.031(2) -0.002(2) 0.0001(18) 0.011(2)
N4 0.036(2) 0.045(3) 0.039(3) 0.006(2) -0.0070(19) 0.011(2)
C1 0.069(4) 0.034(4) 0.069(5) 0.026(3) 0.035(3) 0.022(3)
C2 0.066(4) 0.048(4) 0.076(5) 0.024(3) 0.023(3) 0.036(4)
C3 0.044(3) 0.035(3) 0.045(3) 0.006(3) 0.007(2) 0.019(3)
C4 0.068(4) 0.047(4) 0.103(6) 0.026(4) 0.050(4) 0.025(4)
C5 0.061(4) 0.053(4) 0.066(4) 0.018(3) 0.023(3) 0.028(3)
C6 0.053(4) 0.062(5) 0.104(6) 0.016(4) 0.041(4) 0.024(4)
C7 0.064(4) 0.060(5) 0.059(4) 0.017(3) 0.016(3) 0.027(4)
C8 0.053(3) 0.050(4) 0.046(4) 0.000(3) 0.012(3) 0.022(3)
C9 0.059(4) 0.049(4) 0.059(4) 0.014(3) 0.020(3) 0.025(3)
C10 0.044(3) 0.047(4) 0.046(4) -0.003(3) 0.009(3) 0.020(3)
C11 0.040(3) 0.066(5) 0.041(4) 0.004(3) -0.015(3) 0.009(3)
C12 0.044(3) 0.071(5) 0.042(4) 0.015(3) -0.011(3) 0.018(3)
C13 0.038(3) 0.048(4) 0.042(3) 0.006(3) -0.004(2) 0.021(3)
C14 0.059(4) 0.050(5) 0.076(5) 0.016(4) -0.016(3) 0.014(3)
C15 0.051(4) 0.059(5) 0.129(7) 0.016(5) 0.032(4) 0.014(4)
C16 0.042(4) 0.135(9) 0.046(5) -0.009(5) 0.015(3) 0.012(5)
C17 0.055(4) 0.115(9) 0.066(6) -0.024(5) 0.027(4) -0.025(5)
C18 0.056(4) 0.064(5) 0.055(5) 0.004(4) 0.002(3) -0.002(4)
C23 0.130(7) 0.109(8) 0.094(7) 0.036(6) 0.036(5) 0.087(7)
N6 0.061(3) 0.080(5) 0.055(4) 0.005(3) 0.025(3) 0.030(3)
N5 0.062(4) 0.077(5) 0.065(4) 0.010(4) 0.014(3) -0.015(3)

loop_
_atom_type_symbol
_atom_type_description
_atom_type_scat_dispersion_real
_atom_type_scat_dispersion_imag
_atom_type_scat_source
C C 0.0033 0.0016 'International Tables Vol C Tables 4.2.6.8 and 6.1.1.4'
H H 0.0000 0.0000 'International Tables Vol C Tables 4.2.6.8 and 6.1.1.4'
O O 0.0106 0.0060 'International Tables Vol C Tables 4.2.6.8 and 6.1.1.4'
N N 0.0061 0.0033 'International Tables Vol C Tables 4.2.6.8 and 6.1.1.4'
Mo Mo -1.6832 0.6857 'International Tables Vol C Tables 4.2.6.8 and 6.1.1.4'

loop_
_geom_angle_atom_site_label_1
_geom_angle_atom_site_label_2
_geom_angle_atom_site_label_3
_geom_angle
_geom_angle_site_symmetry_1
_geom_angle_site_symmetry_3
Mo2 O5 Mo1 117.84(15) . .
Mo2 O9 Mo3 103.46(12) . .
Mo2 O12 Mo1 85.84(10) 2_766 2_766
Mo2 O12 Mo4 96.21(10) 2_766 2_766
Mo3 O1 Mo1 116.90(17) 2_766 .
Mo3 O8 Mo2 104.23(13) . .
Mo3 O12 Mo1 85.38(10) . 2_766
Mo3 O12 Mo2 163.87(13) . 2_766
Mo3 O12 Mo4 97.58(11) . 2_766
Mo4 O4 Mo1 119.32(15) . .
Mo4 O8 Mo2 110.73(12) . .
Mo4 O8 Mo3 109.14(14) . .
Mo4 O9 Mo2 110.31(15) 2_766 .
Mo4 O9 Mo3 110.56(12) 2_766 .
Mo4 O12 Mo1 91.92(10) 2_766 2_766
Mo4 O12 Mo1 164.30(13) . 2_766
Mo4 O12 Mo2 92.61(12) . 2_766
Mo4 O12 Mo3 92.19(11) . .
Mo4 O12 Mo4 103.78(11) . 2_766
Mo6 O18 Mo5 85.79(9) . .
Mo6 O18 Mo7 97.52(10) . .
Mo6 O18 Mo8 163.36(13) . 2_777
Mo6 O19 Mo5 117.10(16) . .
Mo6 O23 Mo8 104.25(12) . .
Mo7 O17 Mo5 117.19(15) . .
Mo7 O18 Mo5 163.81(13) 2_777 .
Mo7 O18 Mo5 92.20(10) . .
Mo7 O18 Mo6 91.92(12) 2_777 .
Mo7 O18 Mo7 103.99(11) 2_777 .
Mo7 O18 Mo8 91.61(10) 2_777 2_777
Mo7 O18 Mo8 97.40(11) . 2_777
Mo7 O22 Mo6 110.41(12) . .
Mo7 O22 Mo8 109.34(13) . .
Mo7 O23 Mo6 109.17(15) 2_777 .
Mo7 O23 Mo8 111.25(13) 2_777 .
Mo8 O14 Mo5 117.23(18) 2_777 .
Mo8 O18 Mo5 86.31(11) 2_777 .
Mo8 O22 Mo6 103.65(13) . .
O1 Mo1 O4 77.27(12) . .
O1 Mo1 O5 144.20(13) . .
O1 Mo1 O12 74.18(12) . 2_766
O1 Mo3 O8 146.01(12) 2_766 .
O1 Mo3 O9 83.70(11) 2_766 .
O1 Mo3 O12 77.82(12) 2_766 .
O2 Mo1 O1 103.00(16) . .
O2 Mo1 O3 104.62(16) . .
O2 Mo1 O4 93.37(13) . .
O2 Mo1 O5 102.82(16) . .
O2 Mo1 O12 162.48(13) . 2_766
O3 Mo1 O1 98.73(14) . .
O3 Mo1 O4 162.00(14) . .
O3 Mo1 O5 98.26(15) . .
O3 Mo1 O12 92.90(13) . 2_766
O4 Mo1 O12 69.11(10) . 2_766
O4 Mo4 O8 96.46(14) . .
O4 Mo4 O9 96.22(14) . 2_766
O4 Mo4 O12 155.87(12) . .
O4 Mo4 O12 79.65(12) . 2_766
O5 Mo1 O4 76.87(12) . .
O5 Mo1 O12 73.70(12) . 2_766
O5 Mo2 O8 84.39(12) . .
O5 Mo2 O9 146.12(13) . .
O5 Mo2 O12 77.52(12) . 2_766
O6 Mo2 O5 101.68(15) . .
O6 Mo2 O8 163.97(13) . .
O6 Mo2 O9 96.13(14) . .
O6 Mo2 O12 94.58(13) . 2_766
O7 Mo2 O5 101.38(15) . .
O7 Mo2 O6 105.16(16) . .
O7 Mo2 O8 87.89(13) . .
O7 Mo2 O9 101.42(15) . .
O7 Mo2 O12 159.96(13) . 2_766
O8 Mo2 O12 72.06(10) . 2_766
O8 Mo3 O9 70.87(11) . .
O8 Mo3 O12 72.95(11) . .
O8 Mo4 O9 150.00(12) . 2_766
O8 Mo4 O12 78.96(12) . .
O8 Mo4 O12 78.13(11) . 2_766
O9 Mo2 O8 71.77(11) . .
O9 Mo2 O12 72.49(12) . 2_766
O9 Mo4 O12 77.57(11) 2_766 2_766
O9 Mo4 O12 78.37(12) 2_766 .
O10 Mo3 O1 100.44(17) . 2_766
O10 Mo3 O8 100.81(15) . .
O10 Mo3 O9 88.00(13) . .
O10 Mo3 O11 105.73(16) . .
O10 Mo3 O12 159.31(13) . .
O11 Mo3 O1 101.62(15) . 2_766
O11 Mo3 O8 97.76(15) . .
O11 Mo3 O9 163.88(14) . .
O11 Mo3 O12 94.75(14) . .
O12 Mo3 O9 71.31(10) . .
O12 Mo4 O12 76.22(11) . 2_766
O13 Mo4 O4 105.32(15) . .
O13 Mo4 O8 101.20(14) . .
O13 Mo4 O9 101.48(13) . 2_766
O13 Mo4 O12 98.81(14) . .
O13 Mo4 O12 175.02(14) . 2_766
O14 Mo5 O17 77.90(12) . .
O14 Mo5 O18 74.39(12) . .
O14 Mo8 O18 77.01(13) 2_777 2_777
O14 Mo8 O22 146.24(13) 2_777 .
O14 Mo8 O23 84.11(12) 2_777 .
O15 Mo5 O14 101.64(17) . .
O15 Mo5 O16 105.05(17) . .
O15 Mo5 O17 91.64(14) . .
O15 Mo5 O18 161.46(14) . .
O15 Mo5 O19 103.26(17) . .
O16 Mo5 O14 96.65(15) . .
O16 Mo5 O17 163.22(14) . .
O16 Mo5 O18 93.45(14) . .
O16 Mo5 O19 98.92(16) . .
O17 Mo5 O18 69.84(10) . .
O17 Mo7 O18 156.77(12) . 2_777
O17 Mo7 O18 80.76(12) . .
O17 Mo7 O22 96.64(15) . .
O17 Mo7 O23 96.20(14) . 2_777
O18 Mo7 O18 76.01(12) 2_777 .
O19 Mo5 O14 145.94(13) . .
O19 Mo5 O17 78.51(13) . .
O19 Mo5 O18 74.59(12) . .
O19 Mo6 O18 77.28(13) . .
O19 Mo6 O22 83.91(12) . .
O19 Mo6 O23 146.07(13) . .
O20 Mo6 O18 93.03(14) . .
O20 Mo6 O19 101.45(16) . .
O20 Mo6 O21 104.85(17) . .
O20 Mo6 O22 162.24(13) . .
O20 Mo6 O23 96.56(14) . .
O21 Mo6 O18 161.93(13) . .
O21 Mo6 O19 101.22(17) . .
O21 Mo6 O22 90.47(14) . .
O21 Mo6 O23 101.59(16) . .
O22 Mo6 O18 71.46(10) . .
O22 Mo7 O18 79.04(12) . 2_777
O22 Mo7 O18 77.99(11) . .
O22 Mo7 O23 150.05(12) . 2_777
O22 Mo8 O18 73.30(11) . 2_777
O22 Mo8 O23 71.43(11) . .
O23 Mo6 O18 73.25(12) . .
O23 Mo6 O22 71.15(11) . .
O23 Mo7 O18 78.52(12) 2_777 2_777
O23 Mo7 O18 77.53(11) 2_777 .
O23 Mo8 O18 71.11(11) . 2_777
O24 Mo8 O14 102.54(17) . 2_777
O24 Mo8 O18 162.39(13) . 2_777
O24 Mo8 O22 100.96(15) . .
O24 Mo8 O23 91.29(13) . .
O24 Mo8 O25 104.24(16) . .
O25 Mo8 O14 101.25(14) . 2_777
O25 Mo8 O18 93.01(14) . 2_777
O25 Mo8 O22 96.04(15) . .
O25 Mo8 O23 161.85(15) . .
O26 Mo7 O17 105.45(15) . .
O26 Mo7 O18 97.78(14) . 2_777
O26 Mo7 O18 173.77(14) . .
O26 Mo7 O22 101.52(15) . .
O26 Mo7 O23 100.94(14) . 2_777
N1 C1 H1 126.5 . .
N1 C3 H3 125.5 . .
N1 C15 H15A 109.5 . .
N1 C15 H15C 109.5 . .
N1 C15 H15B 109.5 . .
N2 C2 H2 126.5 . .
N2 C3 N1 108.9(5) . .
N2 C3 H3 125.5 . .
N2 C4 H4A 108.8 . .
N2 C4 H4B 108.8 . .
N3 C10 C9 113.1(4) . .
N3 C10 H10B 109.0 . .
N3 C10 H10A 109.0 . .
N3 C11 H11 126.1 . .
N3 C13 H13 124.9 . .
N4 C12 H12 126.0 . .
N4 C13 N3 110.2(5) . .
N4 C13 H13 124.9 . .
N4 C14 H14C 109.5 . .
N4 C14 H14A 109.5 . .
N4 C14 H14B 109.5 . .
C1 N1 C15 125.4(5) . .
C1 C2 N2 107.1(5) . .
C1 C2 H2 126.5 . .
C2 N2 C4 126.5(5) . .
C2 C1 N1 107.1(5) . .
C2 C1 H1 126.5 . .
C3 N1 C1 108.5(5) . .
C3 N1 C15 126.0(5) . .
C3 N2 C2 108.4(5) . .
C3 N2 C4 125.1(5) . .
C4 C5 H5A 108.9 . .
C4 C5 H5B 108.9 . .
C4 C5 C6 113.2(6) . .
H4A C4 H4B 107.7 . .
C5 C4 N2 113.8(6) . .
C5 C4 H4A 108.8 . .
C5 C4 H4B 108.8 . .
C5 C6 H6A 108.7 . .
C5 C6 H6B 108.7 . .
H5A C5 H5B 107.7 . .
C6 C5 H5A 108.9 . .
C6 C5 H5B 108.9 . .
C6 C7 H7A 108.3 . .
C6 C7 H7B 108.3 . .
C6 C7 C8 116.0(6) . .
H6A C6 H6B 107.6 . .
C7 C6 C5 114.1(6) . .
C7 C6 H6A 108.7 . .
C7 C6 H6B 108.7 . .
C7 C8 H8B 107.8 . .
C7 C8 H8A 107.8 . .
H7A C7 H7B 107.4 . .
C8 C7 H7A 108.3 . .
C8 C7 H7B 108.3 . .
C8 C9 H9B 109.2 . .
C8 C9 H9A 109.2 . .
C8 C9 C10 112.0(5) . .
H8B C8 H8A 107.1 . .
C9 C8 C7 118.0(5) . .
C9 C8 H8B 107.8 . .
C9 C8 H8A 107.8 . .
C9 C10 H10B 109.0 . .
C9 C10 H10A 109.0 . .
H9B C9 H9A 107.9 . .
C10 C9 H9B 109.2 . .
C10 C9 H9A 109.2 . .
H10B C10 H10A 107.8 . .
C11 N3 C10 126.2(5) . .
C11 C12 N4 108.0(5) . .
C11 C12 H12 126.0 . .
C12 N4 C14 125.8(5) . .
C12 C11 N3 107.7(5) . .
C12 C11 H11 126.1 . .
C13 N3 C10 126.7(5) . .
C13 N3 C11 107.0(5) . .
C13 N4 C12 107.1(5) . .
C13 N4 C14 127.1(5) . .
H14C C14 H14A 109.5 . .
H14C C14 H14B 109.5 . .
H14A C14 H14B 109.5 . .
H15A C15 H15C 109.5 . .
H15A C15 H15B 109.5 . .
H15C C15 H15B 109.5 . .
C16 C17 H17 125.0 . .
C16 C17 N5 110.0(8) . .
C16 N6 C23 127.7(7) . .
C17 C16 H16 126.2 . .
C17 C16 N6 107.7(7) . .
C17 N5 C19 124.1(10) . .
C17 N5 C19A 127.3(9) . .
C18 N6 C16 107.0(7) . .
C18 N6 C23 125.2(7) . .
C18 N5 C17 105.4(7) . .
C18 N5 C19 126.6(9) . .
C18 N5 C19A 127.2(8) . .
H23C C23 H23B 109.5 . .
H23C C23 H23A 109.5 . .
H23B C23 H23A 109.5 . .
C19 C20 C21 92.8(15) . .
C20 C19 N5 91.9(17) . .
C20 C21 C22 97.3(14) . .
C21 C22 C21 135.6(10) 2_767 .
C19A N5 C19 20.1(9) . .
C20A C21A C22 114.8(12) . 2_767
C21A C20A C19A 109.2(11) . .
C21A C22 C21 111.3(10) 2_767 .
C21A C22 C21 151.9(16) . 2_767
C21A C22 C21 24.4(7) 2_767 2_767
C21A C22 C21 17.1(9) . .
C21A C22 C21A 128.1(12) . 2_767
C21A C22 C22 80.8(14) . 2_767
N6 C16 H16 126.2 . .
N6 C18 H18 125.0 . .
N6 C23 H23C 109.5 . .
N6 C23 H23B 109.5 . .
N6 C23 H23A 109.5 . .
N5 C17 H17 125.0 . .
N5 C18 H18 125.0 . .
N5 C18 N6 109.9(6) . .
N5 C19A C20A 109.1(11) . .
C22 C21 C20 141.6(17) 2_767 .
C22 C21 C22 44.4(10) 2_767 .
C22 C21A C20A 163.8(14) . .
C22 C21A C22 51.9(12) . 2_767
C22 C22 C21 71.4(12) 2_767 2_767
C22 C22 C21 64.2(12) 2_767 .
C22 C22 C21A 47.3(9) 2_767 2_767

loop_
_geom_bond_atom_site_label_1
_geom_bond_atom_site_label_2
_geom_bond_distance
_geom_bond_site_symmetry_2
Mo1 O1 1.923(3) .
Mo1 O2 1.693(4) .
Mo1 O3 1.713(3) .
Mo1 O4 2.278(3) .
Mo1 O5 1.940(3) .
Mo1 O12 2.468(3) 2_766
Mo2 O5 1.891(3) .
Mo2 O6 1.709(3) .
Mo2 O7 1.693(3) .
Mo2 O8 2.330(3) .
Mo2 O9 2.000(3) .
Mo2 O12 2.348(3) 2_766
Mo3 O1 1.902(3) 2_766
Mo3 O8 2.012(3) .
Mo3 O9 2.362(3) .
Mo3 O10 1.694(3) .
Mo3 O11 1.706(3) .
Mo3 O12 2.337(3) .
Mo4 O4 1.755(3) .
Mo4 O8 1.945(3) .
Mo4 O9 1.952(3) 2_766
Mo4 O12 2.134(3) .
Mo4 O12 2.387(3) 2_766
Mo4 O13 1.702(3) .
Mo5 O14 1.939(3) .
Mo5 O15 1.702(4) .
Mo5 O16 1.707(3) .
Mo5 O17 2.270(3) .
Mo5 O18 2.432(3) .
Mo5 O19 1.916(4) .
Mo6 O18 2.341(3) .
Mo6 O19 1.892(4) .
Mo6 O20 1.704(3) .
Mo6 O21 1.706(4) .
Mo6 O22 2.327(3) .
Mo6 O23 2.002(3) .
Mo7 O17 1.753(3) .
Mo7 O18 2.149(3) 2_777
Mo7 O18 2.347(3) .
Mo7 O22 1.958(3) .
Mo7 O23 1.961(3) 2_777
Mo7 O26 1.697(3) .
Mo8 O14 1.896(3) 2_777
Mo8 O18 2.355(3) 2_777
Mo8 O22 2.004(3) .
Mo8 O23 2.312(3) .
Mo8 O24 1.699(4) .
Mo8 O25 1.710(3) .
O1 Mo3 1.902(3) 2_766
O9 Mo4 1.952(3) 2_766
O12 Mo1 2.468(3) 2_766
O12 Mo2 2.348(3) 2_766
O12 Mo4 2.387(3) 2_766
O14 Mo8 1.896(3) 2_777
O18 Mo7 2.149(3) 2_777
O18 Mo8 2.355(3) 2_777
O23 Mo7 1.961(3) 2_777
N1 C1 1.369(7) .
N1 C3 1.323(7) .
N1 C15 1.465(6) .
N2 C2 1.374(8) .
N2 C3 1.319(6) .
N2 C4 1.488(7) .
N3 C10 1.468(7) .
N3 C11 1.375(7) .
N3 C13 1.323(7) .
N4 C12 1.378(6) .
N4 C13 1.314(7) .
N4 C14 1.481(7) .
C1 H1 0.9300 .
C1 C2 1.343(8) .
C2 H2 0.9300 .
C3 H3 0.9300 .
C4 H4A 0.9700 .
C4 H4B 0.9700 .
C4 C5 1.446(8) .
C5 H5A 0.9700 .
C5 H5B 0.9700 .
C5 C6 1.551(8) .
C6 H6A 0.9700 .
C6 H6B 0.9700 .
C6 C7 1.431(8) .
C7 H7A 0.9700 .
C7 H7B 0.9700 .
C7 C8 1.521(8) .
C8 H8B 0.9700 .
C8 H8A 0.9700 .
C8 C9 1.501(8) .
C9 H9B 0.9700 .
C9 H9A 0.9700 .
C9 C10 1.517(7) .
C10 H10B 0.9700 .
C10 H10A 0.9700 .
C11 H11 0.9300 .
C11 C12 1.317(9) .
C12 H12 0.9300 .
C13 H13 0.9300 .
C14 H14C 0.9600 .
C14 H14A 0.9600 .
C14 H14B 0.9600 .
C15 H15A 0.9600 .
C15 H15C 0.9600 .
C15 H15B 0.9600 .
C16 H16 0.9300 .
C16 C17 1.278(12) .
C16 N6 1.368(9) .
C17 H17 0.9300 .
C17 N5 1.374(9) .
C18 H18 0.9300 .
C18 N6 1.323(8) .
C18 N5 1.319(9) .
C23 H23C 0.9600 .
C23 H23B 0.9600 .
C23 H23A 0.9600 .
C23 N6 1.429(9) .
C19 C20 1.475(18) .
C19 N5 1.83(3) .
C20 C21 1.593(18) .
C21 C22 1.56(2) 2_767
C21 C22 1.646(17) .
C19A C20A 1.651(15) .
C19A N5 1.461(16) .
C20A C21A 1.483(14) .
C21A C22 1.133(13) .
C21A C22 1.523(16) 2_767
C22 C21 1.56(2) 2_767
C22 C21A 1.523(16) 2_767
C22 C22 1.21(3) 2_767

loop_
_geom_torsion_atom_site_label_1
_geom_torsion_atom_site_label_2
_geom_torsion_atom_site_label_3
_geom_torsion_atom_site_label_4
_geom_torsion
_geom_torsion_site_symmetry_1
_geom_torsion_site_symmetry_2
_geom_torsion_site_symmetry_3
_geom_torsion_site_symmetry_4
O1 Mo1 O4 Mo4 77.77(19) . . . .
O1 Mo1 O5 Mo2 47.2(3) . . . .
O1 Mo3 O8 Mo2 -65.6(2) 2_766 . . .
O1 Mo3 O8 Mo4 52.7(3) 2_766 . . .
O1 Mo3 O9 Mo2 -177.34(15) 2_766 . . .
O1 Mo3 O9 Mo4 64.57(16) 2_766 . . 2_766
O1 Mo3 O12 Mo1 15.21(10) 2_766 . . 2_766
O1 Mo3 O12 Mo2 72.4(5) 2_766 . . 2_766
O1 Mo3 O12 Mo4 179.67(12) 2_766 . . .
O1 Mo3 O12 Mo4 -76.11(12) 2_766 . . 2_766
O2 Mo1 O1 Mo3 176.64(16) . . . 2_766
O2 Mo1 O4 Mo4 -179.7(2) . . . .
O2 Mo1 O5 Mo2 -177.54(16) . . . .
O3 Mo1 O1 Mo3 69.33(19) . . . 2_766
O3 Mo1 O4 Mo4 -1.2(5) . . . .
O3 Mo1 O5 Mo2 -70.40(19) . . . .
O4 Mo1 O1 Mo3 -92.80(16) . . . 2_766
O4 Mo1 O5 Mo2 91.96(16) . . . .
O4 Mo4 O8 Mo2 -64.18(15) . . . .
O4 Mo4 O8 Mo3 -178.37(13) . . . .
O4 Mo4 O12 Mo1 179.8(4) . . . 2_766
O4 Mo4 O12 Mo2 -96.3(3) . . . 2_766
O4 Mo4 O12 Mo3 99.1(3) . . . .
O4 Mo4 O12 Mo4 0.7(4) . . . 2_766
O5 Mo1 O1 Mo3 -48.2(3) . . . 2_766
O5 Mo1 O4 Mo4 -77.26(19) . . . .
O5 Mo2 O8 Mo3 -178.52(14) . . . .
O5 Mo2 O8 Mo4 64.24(15) . . . .
O5 Mo2 O9 Mo3 -69.3(2) . . . .
O5 Mo2 O9 Mo4 49.0(3) . . . 2_766
O6 Mo2 O5 Mo1 71.23(19) . . . .
O6 Mo2 O8 Mo3 68.2(5) . . . .
O6 Mo2 O8 Mo4 -49.0(6) . . . .
O6 Mo2 O9 Mo3 169.02(14) . . . .
O6 Mo2 O9 Mo4 -72.72(17) . . . 2_766
O7 Mo2 O5 Mo1 179.53(16) . . . .
O7 Mo2 O8 Mo3 -76.86(16) . . . .
O7 Mo2 O8 Mo4 165.90(18) . . . .
O7 Mo2 O9 Mo3 62.16(16) . . . .
O7 Mo2 O9 Mo4 -179.58(14) . . . 2_766
O8 Mo2 O5 Mo1 -93.76(16) . . . .
O8 Mo2 O9 Mo3 -21.76(10) . . . .
O8 Mo2 O9 Mo4 96.51(15) . . . 2_766
O8 Mo3 O9 Mo2 25.57(12) . . . .
O8 Mo3 O9 Mo4 -92.52(16) . . . 2_766
O8 Mo3 O12 Mo1 177.65(11) . . . 2_766
O8 Mo3 O12 Mo2 -125.1(5) . . . 2_766
O8 Mo3 O12 Mo4 -17.89(10) . . . .
O8 Mo3 O12 Mo4 86.33(12) . . . 2_766
O8 Mo4 O4 Mo1 76.57(17) . . . .
O8 Mo4 O12 Mo1 98.7(5) . . . 2_766
O8 Mo4 O12 Mo2 -177.38(11) . . . 2_766
O8 Mo4 O12 Mo3 18.03(10) . . . .
O8 Mo4 O12 Mo4 -80.33(12) . . . 2_766
O9 Mo2 O5 Mo1 -49.0(3) . . . .
O9 Mo2 O8 Mo3 25.89(12) . . . .
O9 Mo2 O8 Mo4 -91.35(15) . . . .
O9 Mo3 O8 Mo2 -21.82(10) . . . .
O9 Mo3 O8 Mo4 96.51(14) . . . .
O9 Mo3 O12 Mo1 102.60(10) . . . 2_766
O9 Mo3 O12 Mo2 159.8(5) . . . 2_766
O9 Mo3 O12 Mo4 -92.94(11) . . . .
O9 Mo3 O12 Mo4 11.28(10) . . . 2_766
O9 Mo4 O4 Mo1 -76.18(17) 2_766 . . .
O9 Mo4 O8 Mo2 50.3(3) 2_766 . . .
O9 Mo4 O8 Mo3 -63.9(3) 2_766 . . .
O9 Mo4 O12 Mo1 -101.1(5) 2_766 . . 2_766
O9 Mo4 O12 Mo2 -17.17(10) 2_766 . . 2_766
O9 Mo4 O12 Mo3 178.24(11) 2_766 . . .
O9 Mo4 O12 Mo4 79.88(12) 2_766 . . 2_766
O10 Mo3 O8 Mo2 62.22(15) . . . .
O10 Mo3 O8 Mo4 -179.45(14) . . . .
O10 Mo3 O9 Mo2 -76.60(17) . . . .
O10 Mo3 O9 Mo4 165.31(18) . . . 2_766
O10 Mo3 O12 Mo1 102.5(4) . . . 2_766
O10 Mo3 O12 Mo2 159.8(5) . . . 2_766
O10 Mo3 O12 Mo4 -93.0(4) . . . .
O10 Mo3 O12 Mo4 11.2(5) . . . 2_766
O11 Mo3 O8 Mo2 169.95(14) . . . .
O11 Mo3 O8 Mo4 -71.72(16) . . . .
O11 Mo3 O9 Mo2 72.3(5) . . . .
O11 Mo3 O9 Mo4 -45.8(5) . . . 2_766
O11 Mo3 O12 Mo1 -85.68(13) . . . 2_766
O11 Mo3 O12 Mo2 -28.5(5) . . . 2_766
O11 Mo3 O12 Mo4 -177.00(15) . . . 2_766
O11 Mo3 O12 Mo4 78.78(14) . . . .
O12 Mo1 O1 Mo3 -21.22(13) 2_766 . . 2_766
O12 Mo1 O4 Mo4 0.07(15) 2_766 . . .
O12 Mo1 O5 Mo2 20.22(14) 2_766 . . .
O12 Mo2 O5 Mo1 -20.93(14) 2_766 . . .
O12 Mo2 O8 Mo3 102.82(13) 2_766 . . .
O12 Mo2 O8 Mo4 -14.42(12) 2_766 . . .
O12 Mo2 O9 Mo3 -98.10(12) 2_766 . . .
O12 Mo2 O9 Mo4 20.16(12) 2_766 . . 2_766
O12 Mo3 O8 Mo2 -97.44(12) . . . .
O12 Mo3 O8 Mo4 20.89(12) . . . .
O12 Mo3 O9 Mo2 103.42(14) . . . .
O12 Mo3 O9 Mo4 -14.67(13) . . . 2_766
O12 Mo4 O4 Mo1 -0.06(15) 2_766 . . .
O12 Mo4 O4 Mo1 -0.8(4) . . . .
O12 Mo4 O8 Mo2 13.78(12) 2_766 . . .
O12 Mo4 O8 Mo2 91.83(13) . . . .
O12 Mo4 O8 Mo3 -100.40(14) 2_766 . . .
O12 Mo4 O8 Mo3 -22.35(12) . . . .
O12 Mo4 O12 Mo1 179.0(6) 2_766 . . 2_766
O12 Mo4 O12 Mo2 -97.05(12) 2_766 . . 2_766
O12 Mo4 O12 Mo3 98.36(13) 2_766 . . .
O12 Mo4 O12 Mo4 0.0 2_766 . . 2_766
O13 Mo4 O4 Mo1 -179.92(16) . . . .
O13 Mo4 O8 Mo2 -171.25(15) . . . .
O13 Mo4 O8 Mo3 74.57(16) . . . .
O13 Mo4 O12 Mo1 -1.1(6) . . . 2_766
O13 Mo4 O12 Mo2 82.84(13) . . . 2_766
O13 Mo4 O12 Mo3 -81.76(13) . . . .
O13 Mo4 O12 Mo4 179.88(13) . . . 2_766
O14 Mo5 O17 Mo7 -78.21(19) . . . .
O14 Mo5 O18 Mo6 -179.66(12) . . . .
O14 Mo5 O18 Mo7 -97.3(5) . . . 2_777
O14 Mo5 O18 Mo7 82.96(12) . . . .
O14 Mo5 O18 Mo8 -14.31(10) . . . 2_777
O14 Mo5 O19 Mo6 -45.5(3) . . . .
O14 Mo8 O22 Mo6 67.5(3) 2_777 . . .
O14 Mo8 O22 Mo7 -50.3(3) 2_777 . . .
O14 Mo8 O23 Mo6 178.10(16) 2_777 . . .
O14 Mo8 O23 Mo7 -64.36(16) 2_777 . . 2_777
O15 Mo5 O14 Mo8 -178.49(16) . . . 2_777
O15 Mo5 O17 Mo7 -179.8(2) . . . .
O15 Mo5 O18 Mo6 100.4(5) . . . .
O15 Mo5 O18 Mo7 -177.3(5) . . . 2_777
O15 Mo5 O18 Mo7 3.0(5) . . . .
O15 Mo5 O18 Mo8 -94.3(5) . . . 2_777
O15 Mo5 O19 Mo6 178.57(18) . . . .
O16 Mo5 O14 Mo8 -71.58(19) . . . 2_777
O16 Mo5 O17 Mo7 -5.7(6) . . . .
O16 Mo5 O18 Mo6 -83.71(14) . . . .
O16 Mo5 O18 Mo7 178.91(14) . . . .
O16 Mo5 O18 Mo7 -1.4(6) . . . 2_777
O16 Mo5 O18 Mo8 81.63(14) . . . 2_777
O16 Mo5 O19 Mo6 70.7(2) . . . .
O17 Mo5 O14 Mo8 92.33(17) . . . 2_777
O17 Mo5 O18 Mo6 97.77(12) . . . .
O17 Mo5 O18 Mo7 0.39(10) . . . .
O17 Mo5 O18 Mo7 -179.9(6) . . . 2_777
O17 Mo5 O18 Mo8 -96.88(12) . . . 2_777
O17 Mo5 O19 Mo6 -92.46(17) . . . .
O17 Mo7 O18 Mo5 -0.48(13) . . . .
O17 Mo7 O18 Mo6 -86.52(14) . . . .
O17 Mo7 O18 Mo7 179.60(16) . . . 2_777
O17 Mo7 O18 Mo8 86.07(14) . . . 2_777
O17 Mo7 O22 Mo6 65.89(15) . . . .
O17 Mo7 O22 Mo8 179.31(13) . . . .
O18 Mo5 O14 Mo8 20.16(14) . . . 2_777
O18 Mo5 O17 Mo7 -0.59(16) . . . .
O18 Mo5 O19 Mo6 -20.45(15) . . . .
O18 Mo6 O19 Mo5 21.02(15) . . . .
O18 Mo6 O22 Mo7 13.62(12) . . . .
O18 Mo6 O22 Mo8 -103.38(13) . . . .
O18 Mo6 O23 Mo7 -21.52(12) . . . 2_777
O18 Mo6 O23 Mo8 97.43(13) . . . .
O18 Mo7 O17 Mo5 1.6(5) 2_777 . . .
O18 Mo7 O17 Mo5 0.58(16) . . . .
O18 Mo7 O18 Mo5 179.92(18) 2_777 . . .
O18 Mo7 O18 Mo6 93.88(15) 2_777 . . .
O18 Mo7 O18 Mo7 0.001(1) 2_777 . . 2_777
O18 Mo7 O18 Mo8 -93.52(13) 2_777 . . 2_777
O18 Mo7 O22 Mo6 -13.16(12) . . . .
O18 Mo7 O22 Mo6 -91.01(13) 2_777 . . .
O18 Mo7 O22 Mo8 100.26(14) . . . .
O18 Mo7 O22 Mo8 22.41(12) 2_777 . . .
O18 Mo8 O22 Mo6 96.86(12) 2_777 . . .
O18 Mo8 O22 Mo7 -20.88(12) 2_777 . . .
O18 Mo8 O23 Mo6 -103.64(15) 2_777 . . .
O18 Mo8 O23 Mo7 13.90(13) 2_777 . . 2_777
O19 Mo5 O14 Mo8 45.2(3) . . . 2_777
O19 Mo5 O17 Mo7 77.0(2) . . . .
O19 Mo5 O18 Mo6 14.60(11) . . . .
O19 Mo5 O18 Mo7 96.9(5) . . . 2_777
O19 Mo5 O18 Mo7 -82.78(13) . . . .
O19 Mo5 O18 Mo8 179.94(12) . . . 2_777
O19 Mo6 O18 Mo5 -14.61(11) . . . .
O19 Mo6 O18 Mo7 -178.56(12) . . . 2_777
O19 Mo6 O18 Mo7 77.06(12) . . . .
O19 Mo6 O18 Mo8 -76.5(5) . . . 2_777
O19 Mo6 O22 Mo7 -64.97(15) . . . .
O19 Mo6 O22 Mo8 178.03(14) . . . .
O19 Mo6 O23 Mo7 -52.3(3) . . . 2_777
O19 Mo6 O23 Mo8 66.7(3) . . . .
O20 Mo6 O18 Mo5 86.45(14) . . . .
O20 Mo6 O18 Mo7 178.12(15) . . . .
O20 Mo6 O18 Mo7 -77.50(15) . . . 2_777
O20 Mo6 O18 Mo8 24.6(5) . . . 2_777
O20 Mo6 O19 Mo5 -69.5(2) . . . .
O20 Mo6 O22 Mo7 43.8(5) . . . .
O20 Mo6 O22 Mo8 -73.2(5) . . . .
O20 Mo6 O23 Mo7 69.67(18) . . . 2_777
O20 Mo6 O23 Mo8 -171.37(16) . . . .
O21 Mo6 O18 Mo5 -101.8(5) . . . .
O21 Mo6 O18 Mo7 94.2(5) . . . 2_777
O21 Mo6 O18 Mo7 -10.2(5) . . . .
O21 Mo6 O18 Mo8 -163.7(5) . . . 2_777
O21 Mo6 O19 Mo5 -177.39(17) . . . .
O21 Mo6 O22 Mo7 -166.21(18) . . . .
O21 Mo6 O22 Mo8 76.79(17) . . . .
O21 Mo6 O23 Mo7 176.35(15) . . . 2_777
O21 Mo6 O23 Mo8 -64.69(17) . . . .
O22 Mo6 O18 Mo5 -102.37(11) . . . .
O22 Mo6 O18 Mo7 93.68(11) . . . 2_777
O22 Mo6 O18 Mo7 -10.70(10) . . . .
O22 Mo6 O18 Mo8 -164.2(5) . . . 2_777
O22 Mo6 O19 Mo5 93.34(17) . . . .
O22 Mo6 O23 Mo7 -97.16(15) . . . 2_777
O22 Mo6 O23 Mo8 21.80(11) . . . .
O22 Mo7 O17 Mo5 -76.05(18) . . . .
O22 Mo7 O18 Mo5 98.39(12) . . . .
O22 Mo7 O18 Mo6 12.35(11) . . . .
O22 Mo7 O18 Mo7 -81.52(14) . . . 2_777
O22 Mo7 O18 Mo8 -175.05(13) . . . 2_777
O22 Mo8 O23 Mo6 -25.50(13) . . . .
O22 Mo8 O23 Mo7 92.03(16) . . . 2_777
O23 Mo6 O18 Mo5 -177.60(11) . . . .
O23 Mo6 O18 Mo7 -85.93(12) . . . .
O23 Mo6 O18 Mo7 18.45(10) . . . 2_777
O23 Mo6 O18 Mo8 120.6(5) . . . 2_777
O23 Mo6 O19 Mo5 51.2(3) . . . .
O23 Mo6 O22 Mo7 91.70(15) . . . .
O23 Mo6 O22 Mo8 -25.31(12) . . . .
O23 Mo7 O17 Mo5 76.83(18) 2_777 . . .
O23 Mo7 O18 Mo5 -99.00(12) 2_777 . . .
O23 Mo7 O18 Mo6 174.96(14) 2_777 . . .
O23 Mo7 O18 Mo7 81.08(14) 2_777 . . 2_777
O23 Mo7 O18 Mo8 -12.44(11) 2_777 . . 2_777
O23 Mo7 O22 Mo6 -48.9(3) 2_777 . . .
O23 Mo7 O22 Mo8 64.5(3) 2_777 . . .
O23 Mo8 O22 Mo6 21.68(10) . . . .
O23 Mo8 O22 Mo7 -96.07(14) . . . .
O24 Mo8 O22 Mo6 -65.98(15) . . . .
O24 Mo8 O22 Mo7 176.27(14) . . . .
O24 Mo8 O23 Mo6 75.63(17) . . . .
O24 Mo8 O23 Mo7 -166.84(18) . . . 2_777
O25 Mo8 O22 Mo6 -171.80(14) . . . .
O25 Mo8 O22 Mo7 70.46(16) . . . .
O25 Mo8 O23 Mo6 -73.6(4) . . . .
O25 Mo8 O23 Mo7 44.0(5) . . . 2_777
O26 Mo7 O17 Mo5 -179.99(17) . . . .
O26 Mo7 O18 Mo5 -175.4(13) . . . .
O26 Mo7 O18 Mo6 98.5(13) . . . .
O26 Mo7 O18 Mo7 4.7(14) . . . 2_777
O26 Mo7 O18 Mo8 -88.9(13) . . . 2_777
O26 Mo7 O22 Mo6 173.18(15) . . . .
O26 Mo7 O22 Mo8 -73.40(16) . . . .
N1 C1 C2 N2 1.7(7) . . . .
N2 C4 C5 C6 -174.9(6) . . . .
N3 C11 C12 N4 -0.5(7) . . . .
C1 N1 C3 N2 1.3(6) . . . .
C2 N2 C3 N1 -0.3(6) . . . .
C2 N2 C4 C5 39.1(9) . . . .
C3 N1 C1 C2 -1.9(7) . . . .
C3 N2 C2 C1 -0.9(7) . . . .
C3 N2 C4 C5 -141.6(6) . . . .
C4 N2 C2 C1 178.5(6) . . . .
C4 N2 C3 N1 -179.7(5) . . . .
C4 C5 C6 C7 -169.3(6) . . . .
C5 C6 C7 C8 -174.4(6) . . . .
C6 C7 C8 C9 -40.8(8) . . . .
C7 C8 C9 C10 -171.9(5) . . . .
C8 C9 C10 N3 -176.1(5) . . . .
C10 N3 C11 C12 179.5(5) . . . .
C10 N3 C13 N4 -179.1(5) . . . .
C11 N3 C10 C9 -63.0(7) . . . .
C11 N3 C13 N4 0.4(6) . . . .
C12 N4 C13 N3 -0.7(7) . . . .
C13 N3 C10 C9 116.4(6) . . . .
C13 N3 C11 C12 0.1(7) . . . .
C13 N4 C12 C11 0.7(7) . . . .
C14 N4 C12 C11 -177.8(6) . . . .
C14 N4 C13 N3 177.8(5) . . . .
C15 N1 C1 C2 178.6(6) . . . .
C15 N1 C3 N2 -179.1(5) . . . .
C16 C17 N5 C18 1.8(9) . . . .
C16 C17 N5 C19 -157.2(12) . . . .
C16 C17 N5 C19A 178.4(10) . . . .
C17 C16 N6 C18 2.0(9) . . . .
C17 C16 N6 C23 178.1(7) . . . .
C19 C20 C21 C22 -174.9(18) . . . .
C19 C20 C21 C22 -178(3) . . . 2_767
C20 C19 N5 C17 -150.0(11) . . . .
C20 C19 N5 C18 55.5(18) . . . .
C20 C19 N5 C19A -44(2) . . . .
C20 C21 C22 C21 -177(2) . . . 2_767
C20 C21 C22 C21A -12(4) . . . .
C20 C21 C22 C21A 179.2(14) . . . 2_767
C20 C21 C22 C22 -177(2) . . . 2_767
C19A C20A C21A C22 -169.4(12) . . . 2_767
C19A C20A C21A C22 158(5) . . . .
C20A C19A N5 C17 139.0(10) . . . .
C20A C19A N5 C18 -45.2(16) . . . .
C20A C19A N5 C19 51(3) . . . .
C20A C21A C22 C21 47(9) . . . 2_767
C20A C21A C22 C21 25(5) . . . .
C20A C21A C22 C21A 38(7) . . . 2_767
C20A C21A C22 C22 38(7) . . . 2_767
N6 C16 C17 N5 -2.3(9) . . . .
N6 C18 N5 C17 -0.5(8) . . . .
N6 C18 N5 C19 157.8(10) . . . .
N6 C18 N5 C19A -177.1(9) . . . .
N5 C18 N6 C16 -0.9(8) . . . .
N5 C18 N6 C23 -177.1(6) . . . .
N5 C19 C20 C21 -108.7(15) . . . .
N5 C19A C20A C21A 100.4(13) . . . .
C22 C21 C22 C21 0.005(3) 2_767 . . 2_767
C22 C21 C22 C21A 165(5) 2_767 . . .
C22 C21 C22 C21A -3.4(13) 2_767 . . 2_767
C22 C21A C22 C21 9(3) 2_767 . . 2_767
C22 C21A C22 C21 -13(5) 2_767 . . .
C22 C21A C22 C21A 0.002(4) 2_767 . . 2_767
